data_4108750
loop_
_publ_author_name
'Dongmei Liu'
'Li Dang'
'Yi Sun'
'Hoi-Shan Chan'
'Zhenyang Lin'
'Zuowei Xie'

_publ_section_title
;
 Hydrogen-Mediated Metal-Carbon to Metal-Boron Bond Conversion in
 Metal-Carboranyl Complexes
;
_journal_name_full 'Journal of the American Chemical Society'
_journal_page_first 16103
_journal_page_last 16110
_journal_paper_doi 10.1021/ja8067098
_journal_volume 130
_journal_year 2008
_chemical_formula_sum 'C36 H44 B10 P2 Ru'
_chemical_formula_weight 747.82
_chemical_name_systematic
;

 ?

;
_space_group_IT_number 4
_symmetry_cell_setting monoclinic
_symmetry_space_group_name_Hall 'P 2yb'
_symmetry_space_group_name_H-M 'P 1 21 1'
_atom_sites_solution_hydrogens geom
_atom_sites_solution_primary direct
_atom_sites_solution_secondary difmap
_audit_creation_method SHELXL-97
_cell_angle_alpha 90.00
_cell_angle_beta 90.96(3)
_cell_angle_gamma 90.00
_cell_formula_units_Z 2
_cell_length_a 9.1530(18)
_cell_length_b 17.736(4)
_cell_length_c 11.175(2)
_cell_measurement_temperature 293(2)
_cell_volume 1813.9(6)
_computing_cell_refinement 'Bruker FRAMBO'
_computing_data_collection 'Bruker FRAMBO'
_computing_data_reduction 'Bruker SAINT'
_computing_molecular_graphics 'Bruker SHELXTL'
_computing_publication_material 'Bruker SHELXTL'
_computing_structure_refinement 'SHELXL-97 (Sheldrick, 1997)'
_computing_structure_solution 'SHELXS-97 (Sheldrick, 1990)'
_diffrn_ambient_temperature 293(2)
_diffrn_measured_fraction_theta_full 0.999
_diffrn_measured_fraction_theta_max 0.999
_diffrn_measurement_device_type 'AFC7R RIGAKU DIFFRACTOMETER'
_diffrn_measurement_method 'OMEGA SCAN'
_diffrn_radiation_monochromator graphite
_diffrn_radiation_source 'fine-focus sealed tube'
_diffrn_radiation_type MoK\a
_diffrn_radiation_wavelength 0.71073
_diffrn_reflns_av_R_equivalents 0.0497
_diffrn_reflns_av_sigmaI/netI 0.0522
_diffrn_reflns_limit_h_max 10
_diffrn_reflns_limit_h_min 0
_diffrn_reflns_limit_k_max 21
_diffrn_reflns_limit_k_min 0
_diffrn_reflns_limit_l_max 13
_diffrn_reflns_limit_l_min -13
_diffrn_reflns_number 3514
_diffrn_reflns_theta_full 25.00
_diffrn_reflns_theta_max 25.00
_diffrn_reflns_theta_min 2.23
_exptl_absorpt_coefficient_mu 0.548
_exptl_absorpt_correction_T_max 1.0000
_exptl_absorpt_correction_T_min 0.93420
_exptl_absorpt_correction_type sadabs
_exptl_crystal_colour yellow
_exptl_crystal_density_diffrn 1.369
_exptl_crystal_description block
_exptl_crystal_F_000 768
_exptl_crystal_size_max 0.50
_exptl_crystal_size_mid 0.40
_exptl_crystal_size_min 0.30
_refine_diff_density_max 0.367
_refine_diff_density_min -0.445
_refine_diff_density_rms 0.064
_refine_ls_abs_structure_details 'Flack H D (1983), Acta Cryst. A39, 876-881'
_refine_ls_abs_structure_Flack 0.00(4)
_refine_ls_extinction_method none
_refine_ls_goodness_of_fit_ref 1.024
_refine_ls_hydrogen_treatment riding
_refine_ls_matrix_type full
_refine_ls_number_parameters 442
_refine_ls_number_reflns 3302
_refine_ls_number_restraints 1
_refine_ls_restrained_S_all 1.024
_refine_ls_R_factor_all 0.0373
_refine_ls_R_factor_gt 0.0310
_refine_ls_shift/su_max 0.000
_refine_ls_shift/su_mean 0.000
_refine_ls_structure_factor_coef Fsqd
_refine_ls_weighting_details 'calc w=1/[\s^2^(Fo^2^)+(0.0408P)^2^+0.0000P] where P=(Fo^2^+2Fc^2^)/3'
_refine_ls_weighting_scheme calc
_refine_ls_wR_factor_gt 0.0776
_refine_ls_wR_factor_ref 0.0810
_reflns_number_gt 3088
_reflns_number_total 3302
_reflns_threshold_expression >2sigma(I)
_cod_data_source_file ja8067098_si_002_3.cif
_cod_data_source_block 4
_cod_original_cell_volume 1813.8(6)
_cod_database_code 4108750

loop_
_symmetry_equiv_pos_as_xyz
'x, y, z'
'-x, y+1/2, -z'

loop_
_atom_site_label
_atom_site_type_symbol
_atom_site_fract_x
_atom_site_fract_y
_atom_site_fract_z
_atom_site_U_iso_or_equiv
_atom_site_adp_type
_atom_site_occupancy
_atom_site_symmetry_multiplicity
_atom_site_calc_flag
_atom_site_refinement_flags
Ru1 Ru 0.33553(4) 0.25326(2) 0.30874(3) 0.02746(11) Uani 1 1 d .
P1 P 0.48072(15) 0.30909(8) 0.17400(12) 0.0330(3) Uani 1 1 d .
P2 P 0.30795(15) 0.16772(8) 0.16060(12) 0.0334(3) Uani 1 1 d .
C1 C 0.4712(6) 0.1682(3) 0.5489(4) 0.0351(11) Uani 1 1 d .
C2 C 0.4793(6) 0.1012(3) 0.4504(5) 0.0377(12) Uani 1 1 d .
H2 H 0.3775 0.0745 0.4182 0.045 Uiso 1 1 calc R
C11 C 0.3174(6) 0.1956(3) 0.5890(5) 0.0375(12) Uani 1 1 d .
C12 C 0.2110(7) 0.1293(4) 0.6056(6) 0.0553(17) Uani 1 1 d .
H12A H 0.1178 0.1482 0.6300 0.083 Uiso 1 1 calc R
H12B H 0.2493 0.0957 0.6658 0.083 Uiso 1 1 calc R
H12C H 0.1995 0.1026 0.5314 0.083 Uiso 1 1 calc R
C13 C 0.3273(7) 0.2381(4) 0.7072(5) 0.0563(19) Uani 1 1 d .
H13A H 0.2315 0.2542 0.7297 0.084 Uiso 1 1 calc R
H13B H 0.3892 0.2814 0.6983 0.084 Uiso 1 1 calc R
H13C H 0.3675 0.2056 0.7680 0.084 Uiso 1 1 calc R
C14 C 0.2538(5) 0.2485(4) 0.4939(4) 0.0316(10) Uani 1 1 d .
C15 C 0.3007(6) 0.3244(3) 0.4711(5) 0.0377(12) Uani 1 1 d .
H15A H 0.3761 0.3522 0.5161 0.045 Uiso 1 1 calc R
C16 C 0.2077(6) 0.3541(3) 0.3800(5) 0.0439(14) Uani 1 1 d .
H16A H 0.2123 0.4055 0.3483 0.053 Uiso 1 1 calc R
C17 C 0.1053(6) 0.3000(4) 0.3460(5) 0.0456(14) Uani 1 1 d .
H17A H 0.0259 0.3067 0.2870 0.055 Uiso 1 1 calc R
C18 C 0.1337(6) 0.2337(3) 0.4162(5) 0.0371(14) Uani 1 1 d .
H18A H 0.0745 0.1876 0.4155 0.044 Uiso 1 1 calc R
C19 C 0.4664(6) 0.1681(4) 0.0573(5) 0.0421(13) Uani 1 1 d .
H19A H 0.5259 0.1237 0.0724 0.051 Uiso 1 1 calc R
H19B H 0.4304 0.1655 -0.0248 0.051 Uiso 1 1 calc R
C20 C 0.5594(7) 0.2379(3) 0.0731(6) 0.0484(16) Uani 1 1 d .
H20A H 0.5738 0.2608 -0.0047 0.058 Uiso 1 1 calc R
H20B H 0.6546 0.2231 0.1045 0.058 Uiso 1 1 calc R
C21 C 0.3914(6) 0.3793(3) 0.0762(5) 0.0374(12) Uani 1 1 d .
C22 C 0.3394(8) 0.3637(4) -0.0379(5) 0.0612(19) Uani 1 1 d .
H22A H 0.3565 0.3166 -0.0716 0.073 Uiso 1 1 calc R
C23 C 0.2618(9) 0.4177(6) -0.1027(7) 0.078(2) Uani 1 1 d .
H23A H 0.2264 0.4061 -0.1790 0.093 Uiso 1 1 calc R
C24 C 0.2369(9) 0.4873(5) -0.0560(8) 0.074(2) Uani 1 1 d .
H24A H 0.1852 0.5232 -0.1001 0.089 Uiso 1 1 calc R
C25 C 0.2885(8) 0.5038(4) 0.0561(7) 0.0593(18) Uani 1 1 d .
H25A H 0.2722 0.5513 0.0885 0.071 Uiso 1 1 calc R
C26 C 0.3644(7) 0.4507(3) 0.1214(5) 0.0453(14) Uani 1 1 d .
H26A H 0.3987 0.4629 0.1978 0.054 Uiso 1 1 calc R
C31 C 0.6409(6) 0.3655(3) 0.2167(5) 0.0386(12) Uani 1 1 d .
C32 C 0.7412(7) 0.3889(4) 0.1308(6) 0.0539(16) Uani 1 1 d .
H32A H 0.7253 0.3763 0.0508 0.065 Uiso 1 1 calc R
C33 C 0.8624(8) 0.4300(4) 0.1633(8) 0.066(2) Uani 1 1 d .
H33A H 0.9296 0.4439 0.1057 0.080 Uiso 1 1 calc R
C34 C 0.8847(8) 0.4506(4) 0.2798(8) 0.067(2) Uani 1 1 d .
H34A H 0.9668 0.4788 0.3010 0.081 Uiso 1 1 calc R
C35 C 0.7873(8) 0.4303(4) 0.3661(7) 0.065(2) Uani 1 1 d .
H35A H 0.8019 0.4451 0.4452 0.078 Uiso 1 1 calc R
C36 C 0.6649(8) 0.3866(4) 0.3329(6) 0.0499(17) Uani 1 1 d .
H36A H 0.5993 0.3718 0.3910 0.060 Uiso 1 1 calc R
C41 C 0.1545(6) 0.1813(3) 0.0532(5) 0.0385(12) Uani 1 1 d .
C42 C 0.1152(7) 0.1246(4) -0.0284(5) 0.0501(15) Uani 1 1 d .
H42A H 0.1620 0.0781 -0.0255 0.060 Uiso 1 1 calc R
C43 C 0.0077(8) 0.1380(5) -0.1126(6) 0.0593(19) Uani 1 1 d .
H43A H -0.0190 0.0999 -0.1658 0.071 Uiso 1 1 calc R
C44 C -0.0602(7) 0.2056(5) -0.1198(6) 0.066(2) Uani 1 1 d .
H44A H -0.1327 0.2138 -0.1776 0.079 Uiso 1 1 calc R
C45 C -0.0228(7) 0.2610(6) -0.0434(5) 0.069(2) Uani 1 1 d .
H45A H -0.0690 0.3076 -0.0490 0.083 Uiso 1 1 calc R
C46 C 0.0855(6) 0.2490(5) 0.0450(5) 0.0508(14) Uani 1 1 d .
H46A H 0.1101 0.2875 0.0980 0.061 Uiso 1 1 calc R
C51 C 0.2754(6) 0.0672(3) 0.1965(5) 0.0407(13) Uani 1 1 d .
C52 C 0.1455(7) 0.0519(4) 0.2540(6) 0.0500(15) Uani 1 1 d .
H52A H 0.0802 0.0909 0.2683 0.060 Uiso 1 1 calc R
C53 C 0.1112(9) -0.0207(4) 0.2907(6) 0.065(2) Uani 1 1 d .
H53A H 0.0243 -0.0297 0.3301 0.078 Uiso 1 1 calc R
C54 C 0.2050(9) -0.0789(4) 0.2688(7) 0.065(2) Uani 1 1 d .
H54A H 0.1825 -0.1276 0.2932 0.079 Uiso 1 1 calc R
C55 C 0.3329(9) -0.0645(4) 0.2105(6) 0.066(2) Uani 1 1 d .
H55A H 0.3972 -0.1039 0.1954 0.079 Uiso 1 1 calc R
C56 C 0.3678(8) 0.0083(3) 0.1736(6) 0.0526(16) Uani 1 1 d .
H56A H 0.4542 0.0170 0.1331 0.063 Uiso 1 1 calc R
B3 B 0.5099(6) 0.1947(4) 0.3878(5) 0.0313(12) Uani 1 1 d .
B4 B 0.6065(6) 0.2308(3) 0.5255(5) 0.0357(14) Uani 1 1 d .
H4 H 0.5960 0.2912 0.5460 0.043 Uiso 1 1 calc R
B5 B 0.6189(8) 0.1650(5) 0.6433(6) 0.0479(17) Uani 1 1 d .
H5 H 0.6177 0.1828 0.7376 0.057 Uiso 1 1 calc R
B6 B 0.5324(8) 0.0807(4) 0.5972(6) 0.0450(16) Uani 1 1 d .
H6 H 0.4743 0.0434 0.6591 0.054 Uiso 1 1 calc R
B7 B 0.6199(8) 0.1132(4) 0.3556(6) 0.0388(15) Uani 1 1 d .
H7 H 0.6193 0.0940 0.2620 0.047 Uiso 1 1 calc R
B8 B 0.7058(7) 0.1960(4) 0.4018(6) 0.0385(14) Uani 1 1 d .
H8 H 0.7642 0.2331 0.3399 0.046 Uiso 1 1 calc R
B9 B 0.7716(7) 0.1813(4) 0.5509(6) 0.0451(16) Uani 1 1 d .
H9 H 0.8710 0.2096 0.5845 0.054 Uiso 1 1 calc R
B10 B 0.7254(8) 0.0875(5) 0.5946(7) 0.0533(19) Uani 1 1 d .
H10 H 0.7945 0.0540 0.6562 0.064 Uiso 1 1 calc R
B11 B 0.6314(8) 0.0469(4) 0.4729(7) 0.0521(18) Uani 1 1 d .
H11 H 0.6371 -0.0139 0.4540 0.062 Uiso 1 1 calc R
B12 B 0.7781(8) 0.1079(4) 0.4478(7) 0.0486(17) Uani 1 1 d .
H12 H 0.8832 0.0873 0.4143 0.058 Uiso 1 1 calc R

loop_
_atom_site_aniso_label
_atom_site_aniso_U_11
_atom_site_aniso_U_22
_atom_site_aniso_U_33
_atom_site_aniso_U_23
_atom_site_aniso_U_13
_atom_site_aniso_U_12
Ru1 0.02785(18) 0.02692(18) 0.02753(17) -0.0001(2) -0.00133(12) 0.0002(2)
P1 0.0340(7) 0.0306(7) 0.0345(7) 0.0010(6) 0.0024(5) -0.0016(6)
P2 0.0367(7) 0.0316(7) 0.0317(7) -0.0033(6) -0.0019(5) -0.0013(6)
C1 0.032(3) 0.041(3) 0.032(3) 0.006(2) -0.006(2) -0.004(2)
C2 0.035(3) 0.033(3) 0.045(3) 0.004(2) -0.005(2) 0.002(2)
C11 0.038(3) 0.043(3) 0.031(3) 0.005(2) 0.002(2) 0.003(2)
C12 0.040(3) 0.059(4) 0.068(4) 0.025(3) 0.011(3) -0.007(3)
C13 0.063(4) 0.075(6) 0.030(3) -0.004(3) 0.000(2) 0.003(4)
C14 0.031(2) 0.035(3) 0.028(2) 0.001(3) 0.0044(16) 0.000(3)
C15 0.044(3) 0.031(3) 0.038(3) -0.011(2) 0.002(2) 0.003(2)
C16 0.048(3) 0.030(3) 0.053(3) 0.001(3) 0.009(3) 0.014(3)
C17 0.036(3) 0.059(4) 0.042(3) 0.004(3) 0.002(2) 0.013(3)
C18 0.030(3) 0.043(4) 0.038(3) 0.000(2) 0.004(2) -0.002(2)
C19 0.043(3) 0.046(3) 0.038(3) -0.011(3) 0.006(2) -0.001(3)
C20 0.047(3) 0.042(4) 0.056(3) -0.002(3) 0.018(3) 0.000(3)
C21 0.039(3) 0.040(3) 0.034(3) 0.006(2) 0.002(2) -0.007(2)
C22 0.083(5) 0.064(5) 0.036(3) -0.001(3) -0.015(3) -0.002(4)
C23 0.089(6) 0.091(7) 0.052(4) 0.014(4) -0.022(4) -0.016(5)
C24 0.064(5) 0.077(6) 0.079(5) 0.036(5) -0.010(4) 0.006(4)
C25 0.065(4) 0.049(4) 0.064(4) 0.013(3) 0.008(3) 0.011(3)
C26 0.048(3) 0.046(4) 0.041(3) 0.004(3) -0.001(3) 0.002(3)
C31 0.035(3) 0.029(3) 0.051(3) 0.005(2) -0.003(2) -0.001(2)
C32 0.049(4) 0.046(4) 0.067(4) 0.006(3) 0.007(3) -0.007(3)
C33 0.049(4) 0.047(4) 0.104(6) 0.014(4) 0.016(4) -0.004(3)
C34 0.042(4) 0.036(4) 0.124(7) 0.014(4) -0.016(4) -0.005(3)
C35 0.072(5) 0.039(4) 0.083(5) 0.005(4) -0.030(4) -0.001(3)
C36 0.056(4) 0.040(3) 0.053(4) 0.005(3) -0.010(3) -0.004(3)
C41 0.033(3) 0.050(4) 0.033(3) -0.002(2) -0.005(2) -0.003(2)
C42 0.060(4) 0.050(4) 0.040(3) -0.009(3) -0.006(3) -0.011(3)
C43 0.057(4) 0.081(5) 0.039(3) -0.011(3) -0.009(3) -0.023(4)
C44 0.037(3) 0.115(7) 0.044(4) -0.006(4) -0.009(3) -0.006(4)
C45 0.050(3) 0.105(6) 0.053(3) -0.004(5) -0.011(3) 0.030(5)
C46 0.047(3) 0.063(4) 0.041(3) -0.014(4) -0.011(2) 0.007(4)
C51 0.046(3) 0.037(3) 0.039(3) -0.008(2) -0.004(2) -0.003(3)
C52 0.057(4) 0.040(3) 0.054(4) -0.003(3) 0.008(3) -0.010(3)
C53 0.078(5) 0.054(4) 0.062(4) 0.003(4) 0.010(4) -0.022(4)
C54 0.093(6) 0.033(3) 0.071(5) 0.003(3) 0.004(4) -0.011(4)
C55 0.086(6) 0.038(4) 0.073(5) 0.005(3) -0.003(4) 0.012(4)
C56 0.062(4) 0.038(3) 0.058(4) -0.004(3) 0.000(3) 0.006(3)
B3 0.031(3) 0.033(3) 0.029(3) 0.001(2) -0.002(2) -0.002(2)
B4 0.032(3) 0.034(3) 0.040(3) 0.007(2) -0.003(2) -0.002(2)
B5 0.040(4) 0.064(5) 0.039(3) 0.008(3) -0.013(3) -0.007(3)
B6 0.050(4) 0.040(4) 0.046(4) 0.017(3) -0.002(3) 0.001(3)
B7 0.040(4) 0.037(3) 0.040(3) 0.001(3) 0.004(3) 0.007(3)
B8 0.029(3) 0.043(3) 0.043(3) 0.005(3) 0.001(3) 0.001(3)
B9 0.033(3) 0.052(4) 0.050(4) 0.005(3) -0.008(3) -0.004(3)
B10 0.040(4) 0.056(4) 0.063(5) 0.025(4) -0.011(3) 0.007(3)
B11 0.051(4) 0.036(4) 0.069(5) 0.005(3) 0.002(4) 0.006(3)
B12 0.039(4) 0.044(4) 0.063(5) 0.010(4) -0.007(3) 0.009(3)

loop_
_atom_type_symbol
_atom_type_description
_atom_type_scat_dispersion_real
_atom_type_scat_dispersion_imag
_atom_type_scat_source
C C 0.0033 0.0016 'International Tables Vol C Tables 4.2.6.8 and 6.1.1.4'
H H 0.0000 0.0000 'International Tables Vol C Tables 4.2.6.8 and 6.1.1.4'
B B 0.0013 0.0007 'International Tables Vol C Tables 4.2.6.8 and 6.1.1.4'
P P 0.1023 0.0942 'International Tables Vol C Tables 4.2.6.8 and 6.1.1.4'
Ru Ru -1.2594 0.8363 'International Tables Vol C Tables 4.2.6.8 and 6.1.1.4'

loop_
_geom_angle_atom_site_label_1
_geom_angle_atom_site_label_2
_geom_angle_atom_site_label_3
_geom_angle
B3 Ru1 C14 81.6(2)
B3 Ru1 C15 93.2(2)
C14 Ru1 C15 37.7(2)
B3 Ru1 C18 109.0(2)
C14 Ru1 C18 36.94(18)
C15 Ru1 C18 61.6(2)
B3 Ru1 P1 92.64(16)
C14 Ru1 P1 148.60(17)
C15 Ru1 P1 112.81(15)
C18 Ru1 P1 157.53(14)
B3 Ru1 P2 92.96(17)
C14 Ru1 P2 128.65(18)
C15 Ru1 P2 163.42(15)
C18 Ru1 P2 101.85(14)
P1 Ru1 P2 82.26(5)
B3 Ru1 C16 129.3(2)
C14 Ru1 C16 61.4(2)
C15 Ru1 C16 36.5(2)
C18 Ru1 C16 60.3(2)
P1 Ru1 C16 101.53(15)
P2 Ru1 C16 136.84(16)
B3 Ru1 C17 142.7(2)
C14 Ru1 C17 61.41(19)
C15 Ru1 C17 60.5(2)
C18 Ru1 C17 36.7(2)
P1 Ru1 C17 120.84(16)
P2 Ru1 C17 106.42(17)
C16 Ru1 C17 35.2(2)
C31 P1 C21 97.5(3)
C31 P1 C20 102.3(3)
C21 P1 C20 105.9(3)
C31 P1 Ru1 123.0(2)
C21 P1 Ru1 115.66(18)
C20 P1 Ru1 110.36(19)
C41 P2 C51 98.2(3)
C41 P2 C19 100.8(3)
C51 P2 C19 105.4(3)
C41 P2 Ru1 117.6(2)
C51 P2 Ru1 120.29(18)
C19 P2 Ru1 111.88(19)
C11 C1 C2 118.3(4)
C11 C1 B4 120.5(5)
C2 C1 B4 109.6(4)
C11 C1 B5 122.9(5)
C2 C1 B5 110.6(5)
B4 C1 B5 62.7(4)
C11 C1 B6 118.5(4)
C2 C1 B6 62.4(4)
B4 C1 B6 113.8(4)
B5 C1 B6 61.8(4)
C11 C1 B3 112.2(4)
C2 C1 B3 61.8(3)
B4 C1 B3 62.7(3)
B5 C1 B3 115.9(4)
B6 C1 B3 116.9(4)
C1 C2 B7 112.1(5)
C1 C2 B11 111.1(5)
B7 C2 B11 62.4(4)
C1 C2 B6 61.9(4)
B7 C2 B6 114.4(5)
B11 C2 B6 62.0(4)
C1 C2 B3 66.6(3)
B7 C2 B3 61.5(4)
B11 C2 B3 116.1(4)
B6 C2 B3 120.6(4)
C13 C11 C14 108.4(5)
C13 C11 C12 107.6(5)
C14 C11 C12 108.6(5)
C13 C11 C1 111.2(5)
C14 C11 C1 109.1(4)
C12 C11 C1 111.8(5)
C18 C14 C15 107.3(5)
C18 C14 C11 126.7(6)
C15 C14 C11 126.0(5)
C18 C14 Ru1 72.8(3)
C15 C14 Ru1 72.1(3)
C11 C14 Ru1 122.9(4)
C16 C15 C14 107.3(5)
C16 C15 Ru1 73.7(3)
C14 C15 Ru1 70.2(3)
C17 C16 C15 109.5(5)
C17 C16 Ru1 73.3(3)
C15 C16 Ru1 69.8(3)
C16 C17 C18 107.5(5)
C16 C17 Ru1 71.6(3)
C18 C17 Ru1 69.3(3)
C14 C18 C17 108.3(5)
C14 C18 Ru1 70.2(3)
C17 C18 Ru1 74.0(3)
C20 C19 P2 111.8(4)
C19 C20 P1 114.0(4)
C22 C21 C26 117.3(6)
C22 C21 P1 123.8(5)
C26 C21 P1 118.8(4)
C21 C22 C23 120.6(7)
C24 C23 C22 120.8(7)
C23 C24 C25 119.3(7)
C24 C25 C26 120.4(7)
C25 C26 C21 121.6(6)
C36 C31 C32 118.3(6)
C36 C31 P1 120.8(5)
C32 C31 P1 120.9(5)
C33 C32 C31 120.8(7)
C34 C33 C32 120.2(7)
C33 C34 C35 120.8(7)
C34 C35 C36 118.9(7)
C31 C36 C35 121.1(7)
C46 C41 C42 118.4(5)
C46 C41 P2 120.5(4)
C42 C41 P2 120.9(5)
C43 C42 C41 119.8(7)
C44 C43 C42 121.2(7)
C45 C44 C43 120.0(7)
C44 C45 C46 120.4(9)
C41 C46 C45 120.2(8)
C56 C51 C52 118.2(6)
C56 C51 P2 126.2(5)
C52 C51 P2 115.5(5)
C53 C52 C51 121.2(6)
C54 C53 C52 120.1(7)
C53 C54 C55 119.1(6)
C54 C55 C56 120.9(7)
C51 C56 C55 120.4(7)
B8 B3 B7 57.8(4)
B8 B3 C2 97.9(4)
B7 B3 C2 55.7(3)
B8 B3 B4 57.9(3)
B7 B3 B4 100.4(4)
C2 B3 B4 94.0(4)
B8 B3 C1 97.0(4)
B7 B3 C1 96.0(4)
C2 B3 C1 51.6(3)
B4 B3 C1 53.1(3)
B8 B3 Ru1 141.7(4)
B7 B3 Ru1 137.8(4)
C2 B3 Ru1 119.6(3)
B4 B3 Ru1 121.6(4)
C1 B3 Ru1 111.8(3)
C1 B4 B5 59.1(3)
C1 B4 B9 106.0(4)
B5 B4 B9 60.4(4)
C1 B4 B8 106.2(4)
B5 B4 B8 108.9(5)
B9 B4 B8 60.3(4)
C1 B4 B3 64.2(3)
B5 B4 B3 114.3(4)
B9 B4 B3 110.7(4)
B8 B4 B3 58.9(3)
C1 B5 B4 58.3(3)
C1 B5 B6 60.0(4)
B4 B5 B6 108.7(4)
C1 B5 B9 105.0(4)
B4 B5 B9 59.9(4)
B6 B5 B9 108.8(5)
C1 B5 B10 105.7(5)
B4 B5 B10 108.2(5)
B6 B5 B10 60.0(4)
B9 B5 B10 60.4(4)
C1 B6 C2 55.7(3)
C1 B6 B5 58.2(4)
C2 B6 B5 102.4(4)
C1 B6 B10 104.5(5)
C2 B6 B10 103.5(5)
B5 B6 B10 60.3(4)
C1 B6 B11 103.0(4)
C2 B6 B11 58.1(4)
B5 B6 B11 106.4(5)
B10 B6 B11 59.2(4)
C2 B7 B8 105.4(5)
C2 B7 B11 59.2(4)
B8 B7 B11 108.7(5)
C2 B7 B12 104.6(5)
B8 B7 B12 60.6(4)
B11 B7 B12 59.5(4)
C2 B7 B3 62.8(3)
B8 B7 B3 61.0(4)
B11 B7 B3 114.4(5)
B12 B7 B3 112.5(5)
B7 B8 B12 60.4(4)
B7 B8 B4 106.8(4)
B12 B8 B4 105.9(5)
B7 B8 B9 107.4(5)
B12 B8 B9 58.7(4)
B4 B8 B9 59.5(4)
B7 B8 B3 61.2(4)
B12 B8 B3 112.5(5)
B4 B8 B3 63.2(3)
B9 B8 B3 113.6(4)
B12 B9 B4 107.7(5)
B12 B9 B5 107.4(5)
B4 B9 B5 59.7(4)
B12 B9 B8 60.3(4)
B4 B9 B8 60.2(4)
B5 B9 B8 108.1(4)
B12 B9 B10 59.7(4)
B4 B9 B10 107.5(5)
B5 B9 B10 59.8(4)
B8 B9 B10 108.3(5)
B11 B10 B12 59.9(4)
B11 B10 B6 60.5(4)
B12 B10 B6 108.6(5)
B11 B10 B5 106.9(5)
B12 B10 B5 106.7(5)
B6 B10 B5 59.7(4)
B11 B10 B9 106.6(5)
B12 B10 B9 58.8(4)
B6 B10 B9 108.0(5)
B5 B10 B9 59.8(4)
C2 B11 B12 104.7(5)
C2 B11 B10 105.7(5)
B12 B11 B10 60.1(4)
C2 B11 B7 58.4(4)
B12 B11 B7 60.3(4)
B10 B11 B7 109.0(5)
C2 B11 B6 60.0(4)
B12 B11 B6 108.6(6)
B10 B11 B6 60.3(4)
B7 B11 B6 109.4(5)
B9 B12 B11 108.8(5)
B9 B12 B10 61.5(5)
B11 B12 B10 60.0(4)
B9 B12 B7 108.0(5)
B11 B12 B7 60.2(4)
B10 B12 B7 108.7(5)
B9 B12 B8 60.9(4)
B11 B12 B8 108.0(5)
B10 B12 B8 110.3(5)
B7 B12 B8 59.0(4)

loop_
_geom_bond_atom_site_label_1
_geom_bond_atom_site_label_2
_geom_bond_distance
Ru1 B3 2.088(6)
Ru1 C14 2.213(4)
Ru1 C15 2.237(5)
Ru1 C18 2.247(5)
Ru1 P1 2.2540(15)
Ru1 P2 2.2566(14)
Ru1 C16 2.287(5)
Ru1 C17 2.309(6)
P1 C31 1.832(5)
P1 C21 1.839(6)
P1 C20 1.847(6)
P2 C41 1.848(5)
P2 C51 1.853(6)
P2 C19 1.869(5)
C1 C11 1.562(7)
C1 C2 1.622(7)
C1 B4 1.687(8)
C1 B5 1.702(8)
C1 B6 1.733(9)
C1 B3 1.900(8)
C2 B7 1.694(9)
C2 B11 1.708(9)
C2 B6 1.742(8)
C2 B3 1.824(8)
C11 C13 1.522(8)
C11 C14 1.526(8)
C11 C12 1.541(8)
C14 C18 1.414(7)
C14 C15 1.437(9)
C15 C16 1.418(8)
C16 C17 1.389(9)
C17 C18 1.436(8)
C19 C20 1.512(8)
C21 C22 1.381(8)
C21 C26 1.387(8)
C22 C23 1.389(11)
C23 C24 1.361(12)
C24 C25 1.363(11)
C25 C26 1.373(9)
C31 C36 1.366(9)
C31 C32 1.402(8)
C32 C33 1.372(10)
C33 C34 1.365(11)
C34 C35 1.373(11)
C35 C36 1.407(9)
C41 C46 1.359(10)
C41 C42 1.400(8)
C42 C43 1.371(9)
C43 C44 1.353(11)
C44 C45 1.341(12)
C45 C46 1.404(7)
C51 C56 1.371(8)
C51 C52 1.388(8)
C52 C53 1.387(9)
C53 C54 1.368(11)
C54 C55 1.374(10)
C55 C56 1.394(9)
B3 B8 1.798(8)
B3 B7 1.801(9)
B3 B4 1.874(8)
B4 B5 1.762(9)
B4 B9 1.766(9)
B4 B8 1.778(9)
B5 B6 1.765(10)
B5 B9 1.775(10)
B5 B10 1.776(11)
B6 B10 1.772(10)
B6 B11 1.776(10)
B7 B8 1.740(10)
B7 B11 1.764(10)
B7 B12 1.766(10)
B8 B12 1.769(9)
B8 B9 1.780(9)
B9 B12 1.741(11)
B9 B10 1.788(11)
B10 B11 1.753(11)
B10 B12 1.756(10)
B11 B12 1.751(11)
